data_4026869
loop_
_publ_author_name
'Alma Viso'
'Roberto Fern\'andez de la Pradilla'
'Mercedes Ure\~na'
'Robert H. Bates'
'Miguel A. del \'Aguila'
'Ignacio Colomer'

_publ_section_title
;
 An Approach to the Stereoselective Synthesis of Enantiopure
 Dihydropyrroles and Aziridines from a Common Sulfinyl-Sulfinamide
 Intermediate
;
_journal_name_full 'Journal of Organic Chemistry'
_journal_page_first 525
_journal_page_last 542
_journal_paper_doi 10.1021/jo202144k
_journal_volume 77
_journal_year 2012
_chemical_formula_sum 'C27 H23 Br N2 O3 S2'
_chemical_formula_weight 567.50
_chemical_name_systematic
; 
 ? 
;
_space_group_IT_number 19
_symmetry_cell_setting orthorhombic
_symmetry_space_group_name_Hall 'P 2ac 2ab'
_symmetry_space_group_name_H-M 'P 21 21 21'
_atom_sites_solution_hydrogens geom
_atom_sites_solution_primary direct
_atom_sites_solution_secondary difmap
_audit_creation_method SHELXL-97
_cell_angle_alpha 90.00
_cell_angle_beta 90.00
_cell_angle_gamma 90.00
_cell_formula_units_Z 4
_cell_length_a 9.5539(2)
_cell_length_b 11.8301(2)
_cell_length_c 22.8098(6)
_cell_measurement_temperature 100(2)
_cell_volume 2578.05(10)
_computing_cell_refinement 'Bruker SMART'
_computing_data_collection 'Bruker SMART'
_computing_data_reduction 'Bruker SAINT'
_computing_molecular_graphics 'Bruker SHELXTL'
_computing_publication_material 'Bruker SHELXTL'
_computing_structure_refinement 'SHELXL-97 (Sheldrick, 1997)'
_computing_structure_solution 'SHELXS-97 (Sheldrick, 1990)'
_diffrn_ambient_temperature 100(2)
_diffrn_measured_fraction_theta_full 0.993
_diffrn_measured_fraction_theta_max 0.993
_diffrn_measurement_device_type 'CCD area detector'
_diffrn_measurement_method 'phi and omega scans'
_diffrn_radiation_monochromator graphite
_diffrn_radiation_source 'fine-focus sealed tube'
_diffrn_radiation_type CuK\a
_diffrn_radiation_wavelength 1.54178
_diffrn_reflns_av_R_equivalents 0.0304
_diffrn_reflns_av_sigmaI/netI 0.0231
_diffrn_reflns_limit_h_max 11
_diffrn_reflns_limit_h_min -11
_diffrn_reflns_limit_k_max 14
_diffrn_reflns_limit_k_min -14
_diffrn_reflns_limit_l_max 27
_diffrn_reflns_limit_l_min -28
_diffrn_reflns_number 25543
_diffrn_reflns_theta_full 71.76
_diffrn_reflns_theta_max 71.76
_diffrn_reflns_theta_min 3.88
_exptl_absorpt_coefficient_mu 3.947
_exptl_absorpt_correction_type multi-scan
_exptl_crystal_colour colorless
_exptl_crystal_density_diffrn 1.462
_exptl_crystal_density_meas 0
_exptl_crystal_description prism
_exptl_crystal_F_000 1160
_exptl_crystal_size_max 0.30
_exptl_crystal_size_mid 0.15
_exptl_crystal_size_min 0.15
_refine_diff_density_max 0.456
_refine_diff_density_min -0.265
_refine_diff_density_rms 0.057
_refine_ls_abs_structure_details 'Flack H D (1983), Acta Cryst. A39, 876-881'
_refine_ls_abs_structure_Flack -0.015(10)
_refine_ls_extinction_method none
_refine_ls_goodness_of_fit_ref 1.081
_refine_ls_hydrogen_treatment mixed
_refine_ls_matrix_type full
_refine_ls_number_parameters 408
_refine_ls_number_reflns 4955
_refine_ls_number_restraints 0
_refine_ls_restrained_S_all 1.081
_refine_ls_R_factor_all 0.0238
_refine_ls_R_factor_gt 0.0235
_refine_ls_shift/su_max 0.001
_refine_ls_shift/su_mean 0.000
_refine_ls_structure_factor_coef Fsqd
_refine_ls_weighting_details 'calc w=1/[\s^2^(Fo^2^)+(0.0395P)^2^+0.4579P] where P=(Fo^2^+2Fc^2^)/3'
_refine_ls_weighting_scheme calc
_refine_ls_wR_factor_gt 0.0592
_refine_ls_wR_factor_ref 0.0595
_reflns_number_gt 4902
_reflns_number_total 4955
_reflns_threshold_expression >2sigma(I)
_cod_data_source_file jo202144k_si_002.cif
_cod_data_source_block datos_m
_cod_database_code 4026869

loop_
_symmetry_equiv_pos_as_xyz
'x, y, z'
'-x+1/2, -y, z+1/2'
'-x, y+1/2, -z+1/2'
'x+1/2, -y+1/2, -z'

loop_
_atom_site_label
_atom_site_type_symbol
_atom_site_fract_x
_atom_site_fract_y
_atom_site_fract_z
_atom_site_U_iso_or_equiv
_atom_site_adp_type
_atom_site_occupancy
_atom_site_symmetry_multiplicity
_atom_site_calc_flag
Br1 Br 1.06124(2) 0.202352(17) 0.118687(9) 0.03222(7) Uani 1 1 d
C1 C 0.81791(18) 0.16758(15) 0.34214(7) 0.0195(3) Uani 1 1 d
C2 C 0.70859(19) 0.10500(15) 0.36356(7) 0.0224(3) Uani 1 1 d
C3 C 0.6509(2) 0.12977(17) 0.41915(8) 0.0259(4) Uani 1 1 d
C4 C 0.7059(2) 0.21474(17) 0.45235(8) 0.0261(4) Uani 1 1 d
C5 C 0.81809(19) 0.28140(16) 0.43112(8) 0.0229(4) Uani 1 1 d
C6 C 0.87468(18) 0.25964(14) 0.37449(7) 0.0205(3) Uani 1 1 d
C7 C 1.0286(2) 0.40753(15) 0.38214(9) 0.0262(3) Uani 1 1 d
C8 C 0.9829(2) 0.43395(16) 0.43934(8) 0.0282(4) Uani 1 1 d
C9 C 0.8779(2) 0.37169(16) 0.46362(8) 0.0261(4) Uani 1 1 d
C10 C 0.70962(19) 0.24104(15) 0.20042(8) 0.0207(3) Uani 1 1 d
C11 C 0.72800(19) 0.34539(14) 0.16348(7) 0.0211(3) Uani 1 1 d
C12 C 0.84955(19) 0.39594(14) 0.17070(7) 0.0206(3) Uani 1 1 d
C13 C 0.94181(19) 0.33292(13) 0.21304(7) 0.0197(3) Uani 1 1 d
C14 C 1.08277(19) 0.30092(15) 0.18681(8) 0.0234(3) Uani 1 1 d
C15 C 0.58889(19) 0.24979(17) 0.24369(8) 0.0275(4) Uani 1 1 d
C16 C 0.4869(2) 0.1660(2) 0.24441(11) 0.0419(6) Uani 1 1 d
C17 C 0.3768(3) 0.1715(3) 0.28350(15) 0.0590(9) Uani 1 1 d
C18 C 0.3682(3) 0.2601(3) 0.32140(17) 0.0741(12) Uani 1 1 d
C19 C 0.4700(4) 0.3452(3) 0.32208(15) 0.0633(9) Uani 1 1 d
C20 C 0.5811(3) 0.33952(19) 0.28253(10) 0.0383(5) Uani 1 1 d
C21 C 0.5687(2) 0.26808(16) 0.07699(7) 0.0246(4) Uani 1 1 d
C22 C 0.4375(2) 0.21924(18) 0.07768(9) 0.0313(4) Uani 1 1 d
C23 C 0.4139(2) 0.12015(19) 0.04650(10) 0.0343(4) Uani 1 1 d
C24 C 0.5208(2) 0.07079(17) 0.01361(9) 0.0290(4) Uani 1 1 d
C25 C 0.6523(2) 0.12182(19) 0.01395(9) 0.0309(4) Uani 1 1 d
C26 C 0.67706(19) 0.22075(19) 0.04535(9) 0.0297(4) Uani 1 1 d
C27 C 0.4938(2) -0.0351(2) -0.02092(10) 0.0374(5) Uani 1 1 d
N1 N 0.85092(15) 0.23541(11) 0.22787(6) 0.0180(3) Uani 1 1 d
N2 N 0.97865(16) 0.32376(12) 0.35043(6) 0.0223(3) Uani 1 1 d
O1 O 0.80659(14) 0.03717(10) 0.25179(5) 0.0234(3) Uani 1 1 d
O2 O 1.03506(13) 0.12236(10) 0.27677(5) 0.0244(3) Uani 1 1 d
O3 O 0.65945(16) 0.48204(12) 0.07832(6) 0.0311(3) Uani 1 1 d
S1 S 0.88640(4) 0.13236(3) 0.271853(16) 0.01791(9) Uani 1 1 d
S2 S 0.59258(4) 0.39641(4) 0.117328(19) 0.02340(9) Uani 1 1 d
H2 H 0.672(3) 0.047(2) 0.3420(11) 0.027(6) Uiso 1 1 d
H3 H 0.566(3) 0.087(2) 0.4340(10) 0.026(5) Uiso 1 1 d
H4 H 0.672(2) 0.234(2) 0.4895(11) 0.027(6) Uiso 1 1 d
H7 H 1.102(2) 0.4521(19) 0.3641(9) 0.020(5) Uiso 1 1 d
H8 H 1.027(3) 0.491(2) 0.4587(12) 0.037(6) Uiso 1 1 d
H9 H 0.841(3) 0.389(2) 0.5006(12) 0.033(6) Uiso 1 1 d
H10 H 0.694(2) 0.1762(18) 0.1770(9) 0.012(4) Uiso 1 1 d
H12 H 0.877(3) 0.467(2) 0.1531(10) 0.028(6) Uiso 1 1 d
H13 H 0.964(2) 0.3810(19) 0.2456(10) 0.025(5) Uiso 1 1 d
H14A H 1.139(2) 0.2630(18) 0.2153(9) 0.018(5) Uiso 1 1 d
H14B H 1.128(2) 0.3683(19) 0.1723(9) 0.021(5) Uiso 1 1 d
H16 H 0.496(3) 0.093(3) 0.2187(14) 0.053(8) Uiso 1 1 d
H17 H 0.308(5) 0.113(4) 0.2872(18) 0.083(12) Uiso 1 1 d
H18 H 0.305(4) 0.265(3) 0.3465(16) 0.068(10) Uiso 1 1 d
H19 H 0.482(4) 0.402(3) 0.3489(15) 0.054(9) Uiso 1 1 d
H20 H 0.649(3) 0.389(2) 0.2845(11) 0.027(6) Uiso 1 1 d
H22 H 0.366(4) 0.255(3) 0.0969(13) 0.047(8) Uiso 1 1 d
H23 H 0.318(4) 0.091(3) 0.0442(14) 0.053(8) Uiso 1 1 d
H25 H 0.721(3) 0.087(2) -0.0054(13) 0.044(7) Uiso 1 1 d
H26 H 0.768(3) 0.258(2) 0.0474(12) 0.042(7) Uiso 1 1 d
H27A H 0.503(4) -0.105(3) 0.0047(15) 0.062(9) Uiso 1 1 d
H27B H 0.392(4) -0.036(3) -0.0345(13) 0.050(8) Uiso 1 1 d
H27C H 0.560(3) -0.040(2) -0.0544(11) 0.032(6) Uiso 1 1 d

loop_
_atom_site_aniso_label
_atom_site_aniso_U_11
_atom_site_aniso_U_22
_atom_site_aniso_U_33
_atom_site_aniso_U_23
_atom_site_aniso_U_13
_atom_site_aniso_U_12
Br1 0.02650(10) 0.03769(11) 0.03246(11) -0.01176(8) 0.00938(8) -0.00206(8)
C1 0.0204(8) 0.0215(8) 0.0166(7) 0.0021(6) -0.0014(6) 0.0027(6)
C2 0.0230(8) 0.0234(8) 0.0209(8) 0.0025(7) -0.0031(6) -0.0018(7)
C3 0.0235(8) 0.0310(9) 0.0231(8) 0.0035(7) 0.0022(7) -0.0038(8)
C4 0.0266(8) 0.0312(9) 0.0203(8) -0.0005(7) 0.0026(7) 0.0021(8)
C5 0.0245(9) 0.0256(8) 0.0185(8) 0.0022(7) -0.0017(6) 0.0037(7)
C6 0.0212(7) 0.0209(7) 0.0193(8) 0.0028(6) -0.0023(6) 0.0010(7)
C7 0.0300(9) 0.0234(7) 0.0253(8) 0.0037(7) -0.0049(7) -0.0047(7)
C8 0.0371(11) 0.0240(8) 0.0237(8) -0.0017(7) -0.0102(7) -0.0015(8)
C9 0.0325(9) 0.0278(8) 0.0180(8) -0.0012(7) -0.0032(7) 0.0050(8)
C10 0.0204(8) 0.0198(8) 0.0221(8) 0.0030(7) -0.0041(7) -0.0013(7)
C11 0.0236(9) 0.0208(8) 0.0188(7) 0.0015(6) 0.0005(6) 0.0032(7)
C12 0.0262(9) 0.0171(7) 0.0185(8) -0.0002(6) 0.0020(7) 0.0003(7)
C13 0.0227(8) 0.0179(7) 0.0185(7) -0.0008(6) -0.0009(7) -0.0030(7)
C14 0.0218(8) 0.0239(8) 0.0247(8) -0.0004(7) 0.0006(7) -0.0040(8)
C15 0.0185(8) 0.0334(9) 0.0305(9) 0.0158(8) 0.0006(7) 0.0044(8)
C16 0.0250(10) 0.0539(13) 0.0469(12) 0.0262(11) -0.0088(9) -0.0072(10)
C17 0.0222(11) 0.0742(19) 0.081(2) 0.0467(18) 0.0064(12) 0.0040(13)
C18 0.0335(13) 0.095(3) 0.093(2) 0.066(2) 0.0397(16) 0.0317(16)
C19 0.0674(19) 0.0583(16) 0.0641(17) 0.0225(15) 0.0375(16) 0.0367(16)
C20 0.0407(12) 0.0365(10) 0.0378(11) 0.0120(9) 0.0166(10) 0.0114(10)
C21 0.0241(8) 0.0310(8) 0.0187(7) 0.0036(7) -0.0038(7) 0.0030(7)
C22 0.0194(9) 0.0365(10) 0.0380(10) -0.0016(8) 0.0044(8) 0.0037(9)
C23 0.0209(9) 0.0385(10) 0.0435(11) -0.0037(9) 0.0026(8) -0.0008(9)
C24 0.0269(9) 0.0323(9) 0.0278(9) 0.0018(8) -0.0027(7) 0.0030(8)
C25 0.0233(9) 0.0442(11) 0.0252(9) -0.0052(9) 0.0017(7) 0.0041(9)
C26 0.0206(9) 0.0442(11) 0.0245(9) -0.0007(8) -0.0013(7) -0.0016(8)
C27 0.0313(11) 0.0377(11) 0.0431(12) -0.0071(10) -0.0018(9) 0.0005(9)
N1 0.0176(6) 0.0175(6) 0.0189(6) 0.0027(5) 0.0001(5) -0.0007(5)
N2 0.0234(7) 0.0219(6) 0.0216(7) 0.0024(6) -0.0024(6) -0.0031(6)
O1 0.0299(7) 0.0177(5) 0.0226(6) -0.0008(5) 0.0004(5) -0.0008(5)
O2 0.0217(6) 0.0256(6) 0.0258(6) 0.0050(5) 0.0023(5) 0.0043(5)
O3 0.0347(7) 0.0303(7) 0.0282(6) 0.0108(6) 0.0001(6) 0.0038(6)
S1 0.02022(19) 0.01596(17) 0.01756(17) 0.00109(14) 0.00091(14) 0.00133(15)
S2 0.02217(19) 0.02645(19) 0.02160(18) 0.00469(16) -0.00035(15) 0.00463(16)

loop_
_atom_type_symbol
_atom_type_description
_atom_type_scat_dispersion_real
_atom_type_scat_dispersion_imag
_atom_type_scat_source
C C 0.0181 0.0091 'International Tables Vol C Tables 4.2.6.8 and 6.1.1.4'
H H 0.0000 0.0000 'International Tables Vol C Tables 4.2.6.8 and 6.1.1.4'
N N 0.0311 0.0180 'International Tables Vol C Tables 4.2.6.8 and 6.1.1.4'
O O 0.0492 0.0322 'International Tables Vol C Tables 4.2.6.8 and 6.1.1.4'
S S 0.3331 0.5567 'International Tables Vol C Tables 4.2.6.8 and 6.1.1.4'
Br Br -0.6763 1.2805 'International Tables Vol C Tables 4.2.6.8 and 6.1.1.4'

loop_
_geom_angle_atom_site_label_1
_geom_angle_atom_site_label_2
_geom_angle_atom_site_label_3
_geom_angle
C2 C1 C6 121.28(16)
C2 C1 S1 118.33(14)
C6 C1 S1 120.39(13)
C1 C2 C3 120.33(17)
C1 C2 H2 120.2(15)
C3 C2 H2 119.5(15)
C4 C3 C2 120.06(17)
C4 C3 H3 119.2(13)
C2 C3 H3 120.7(13)
C3 C4 C5 120.81(17)
C3 C4 H4 123.4(14)
C5 C4 H4 115.8(14)
C4 C5 C9 123.03(17)
C4 C5 C6 119.80(17)
C9 C5 C6 117.17(17)
N2 C6 C1 119.61(15)
N2 C6 C5 122.73(16)
C1 C6 C5 117.66(16)
N2 C7 C8 124.23(17)
N2 C7 H7 116.0(13)
C8 C7 H7 119.8(13)
C9 C8 C7 118.97(17)
C9 C8 H8 122.9(17)
C7 C8 H8 118.2(17)
C8 C9 C5 119.40(17)
C8 C9 H9 121.7(16)
C5 C9 H9 118.8(16)
N1 C10 C11 99.57(14)
N1 C10 C15 114.67(14)
C11 C10 C15 113.31(15)
N1 C10 H10 110.0(13)
C11 C10 H10 111.5(12)
C15 C10 H10 107.7(13)
C12 C11 C10 113.93(16)
C12 C11 S2 124.26(14)
C10 C11 S2 121.75(13)
C11 C12 C13 111.83(15)
C11 C12 H12 125.7(15)
C13 C12 H12 122.4(15)
N1 C13 C12 100.87(14)
N1 C13 C14 114.48(13)
C12 C13 C14 112.91(14)
N1 C13 H13 114.5(14)
C12 C13 H13 109.5(13)
C14 C13 H13 104.8(14)
C13 C14 Br1 111.60(12)
C13 C14 H14A 110.5(13)
Br1 C14 H14A 108.6(12)
C13 C14 H14B 109.2(13)
Br1 C14 H14B 105.5(13)
H14A C14 H14B 111.4(19)
C20 C15 C16 120.1(2)
C20 C15 C10 120.52(18)
C16 C15 C10 119.4(2)
C17 C16 C15 120.5(3)
C17 C16 H16 117.8(18)
C15 C16 H16 121.4(18)
C18 C17 C16 119.5(3)
C18 C17 H17 117(3)
C16 C17 H17 123(3)
C17 C18 C19 121.2(2)
C17 C18 H18 123(3)
C19 C18 H18 116(3)
C20 C19 C18 119.1(3)
C20 C19 H19 112(2)
C18 C19 H19 128(2)
C15 C20 C19 119.4(3)
C15 C20 H20 120.6(16)
C19 C20 H20 119.8(16)
C22 C21 C26 121.15(18)
C22 C21 S2 117.70(15)
C26 C21 S2 121.14(15)
C21 C22 C23 119.61(18)
C21 C22 H22 119.3(19)
C23 C22 H22 121.0(19)
C22 C23 C24 120.68(19)
C22 C23 H23 118.5(19)
C24 C23 H23 120.4(19)
C25 C24 C23 118.38(19)
C25 C24 C27 121.27(19)
C23 C24 C27 120.35(19)
C26 C25 C24 121.33(19)
C26 C25 H25 121.5(18)
C24 C25 H25 117.1(18)
C21 C26 C25 118.84(18)
C21 C26 H26 117.2(16)
C25 C26 H26 123.9(16)
C24 C27 H27A 111(2)
C24 C27 H27B 109.4(17)
H27A C27 H27B 105(3)
C24 C27 H27C 109.9(14)
H27A C27 H27C 110(2)
H27B C27 H27C 112(2)
C13 N1 C10 113.58(13)
C13 N1 S1 127.30(12)
C10 N1 S1 119.02(11)
C7 N2 C6 117.46(16)
O2 S1 O1 119.21(8)
O2 S1 N1 108.65(7)
O1 S1 N1 106.42(7)
O2 S1 C1 108.29(8)
O1 S1 C1 105.99(8)
N1 S1 C1 107.79(8)
O3 S2 C11 105.82(8)
O3 S2 C21 108.90(9)
C11 S2 C21 96.29(8)

loop_
_geom_bond_atom_site_label_1
_geom_bond_atom_site_label_2
_geom_bond_distance
Br1 C14 1.9535(17)
C1 C2 1.370(3)
C1 C6 1.423(2)
C1 S1 1.7811(17)
C2 C3 1.413(3)
C2 H2 0.91(3)
C3 C4 1.364(3)
C3 H3 1.01(3)
C4 C5 1.416(3)
C4 H4 0.93(2)
C5 C9 1.420(3)
C5 C6 1.424(2)
C6 N2 1.365(2)
C7 N2 1.317(2)
C7 C8 1.411(3)
C7 H7 0.97(2)
C8 C9 1.362(3)
C8 H8 0.91(3)
C9 H9 0.94(3)
C10 N1 1.490(2)
C10 C11 1.505(2)
C10 C15 1.522(3)
C10 H10 0.95(2)
C11 C12 1.317(3)
C11 S2 1.7739(18)
C12 C13 1.505(2)
C12 H12 0.97(3)
C13 N1 1.483(2)
C13 C14 1.521(2)
C13 H13 0.96(2)
C14 H14A 0.96(2)
C14 H14B 0.97(2)
C15 C20 1.385(3)
C15 C16 1.391(3)
C16 C17 1.380(4)
C16 H16 1.04(3)
C17 C18 1.361(6)
C17 H17 0.95(4)
C18 C19 1.400(6)
C18 H18 0.84(4)
C19 C20 1.394(3)
C19 H19 0.91(3)
C20 H20 0.87(3)
C21 C22 1.381(3)
C21 C26 1.381(3)
C21 S2 1.7899(19)
C22 C23 1.389(3)
C22 H22 0.91(3)
C23 C24 1.395(3)
C23 H23 0.98(3)
C24 C25 1.394(3)
C24 C27 1.503(3)
C25 C26 1.392(3)
C25 H25 0.89(3)
C26 H26 0.98(3)
C27 H27A 1.02(4)
C27 H27B 1.02(3)
C27 H27C 0.99(3)
N1 S1 1.6149(14)
O1 S1 1.4349(13)
O2 S1 1.4295(13)
O3 S2 1.4920(14)

loop_
_geom_torsion_atom_site_label_1
_geom_torsion_atom_site_label_2
_geom_torsion_atom_site_label_3
_geom_torsion_atom_site_label_4
_geom_torsion
C6 C1 C2 C3 -1.0(3)
S1 C1 C2 C3 179.94(13)
C1 C2 C3 C4 -1.4(3)
C2 C3 C4 C5 1.9(3)
C3 C4 C5 C9 179.22(18)
C3 C4 C5 C6 -0.1(3)
C2 C1 C6 N2 -176.57(16)
S1 C1 C6 N2 2.5(2)
C2 C1 C6 C5 2.7(2)
S1 C1 C6 C5 -178.20(12)
C4 C5 C6 N2 177.10(17)
C9 C5 C6 N2 -2.3(2)
C4 C5 C6 C1 -2.2(2)
C9 C5 C6 C1 178.45(16)
N2 C7 C8 C9 -1.7(3)
C7 C8 C9 C5 0.5(3)
C4 C5 C9 C8 -178.02(18)
C6 C5 C9 C8 1.3(3)
N1 C10 C11 C12 -4.10(19)
C15 C10 C11 C12 118.15(18)
N1 C10 C11 S2 178.52(12)
C15 C10 C11 S2 -59.23(19)
C10 C11 C12 C13 2.1(2)
S2 C11 C12 C13 179.39(12)
C11 C12 C13 N1 1.00(18)
C11 C12 C13 C14 123.64(17)
N1 C13 C14 Br1 54.02(17)
C12 C13 C14 Br1 -60.66(17)
N1 C10 C15 C20 59.4(2)
C11 C10 C15 C20 -54.0(2)
N1 C10 C15 C16 -119.81(18)
C11 C10 C15 C16 126.79(18)
C20 C15 C16 C17 0.3(3)
C10 C15 C16 C17 179.54(18)
C15 C16 C17 C18 0.3(4)
C16 C17 C18 C19 -0.9(4)
C17 C18 C19 C20 0.9(4)
C16 C15 C20 C19 -0.3(3)
C10 C15 C20 C19 -179.5(2)
C18 C19 C20 C15 -0.3(4)
C26 C21 C22 C23 0.6(3)
S2 C21 C22 C23 179.39(16)
C21 C22 C23 C24 -1.3(3)
C22 C23 C24 C25 1.5(3)
C22 C23 C24 C27 -178.8(2)
C23 C24 C25 C26 -1.1(3)
C27 C24 C25 C26 179.2(2)
C22 C21 C26 C25 -0.2(3)
S2 C21 C26 C25 -178.96(15)
C24 C25 C26 C21 0.5(3)
C12 C13 N1 C10 -3.78(17)
C14 C13 N1 C10 -125.32(15)
C12 C13 N1 S1 179.84(12)
C14 C13 N1 S1 58.29(19)
C11 C10 N1 C13 4.75(17)
C15 C10 N1 C13 -116.52(16)
C11 C10 N1 S1 -178.53(11)
C15 C10 N1 S1 60.19(18)
C8 C7 N2 C6 0.8(3)
C1 C6 N2 C7 -179.53(16)
C5 C6 N2 C7 1.2(2)
C13 N1 S1 O2 -23.09(16)
C10 N1 S1 O2 160.69(12)
C13 N1 S1 O1 -152.62(13)
C10 N1 S1 O1 31.16(14)
C13 N1 S1 C1 94.04(15)
C10 N1 S1 C1 -82.18(14)
C2 C1 S1 O2 -129.86(14)
C6 C1 S1 O2 51.06(16)
C2 C1 S1 O1 -0.85(16)
C6 C1 S1 O1 -179.93(13)
C2 C1 S1 N1 112.77(14)
C6 C1 S1 N1 -66.31(15)
C12 C11 S2 O3 15.83(18)
C10 C11 S2 O3 -167.06(14)
C12 C11 S2 C21 127.54(16)
C10 C11 S2 C21 -55.36(15)
C22 C21 S2 O3 -129.19(15)
C26 C21 S2 O3 49.59(18)
C22 C21 S2 C11 121.69(15)
C26 C21 S2 C11 -59.54(16)
